data_1531203
loop_
_publ_author_name
'Bonazzi, P.'
'Bindi, L.'
'Parodi, G.C.'

_publ_section_title
;
 Gatelite-(Ce), a new REE-bearing mineral from Trimouns, French Pyrenees:
 crystal structure and polysomatic relationships with epidote and
 tornebohmite-(Ce)
;
_journal_name_full 'American Mineralogist'
_journal_page_first 223
_journal_page_last 228
_journal_volume 88
_journal_year 2003
_chemical_formula_sum 'Al3.13 Ca Ce1.54 F0.14 Fe0.33 H1.6 La0.61 Mg0.53 Nd0.85 O21.86 Si5'
_chemical_name_systematic
;
(Ca (La0.61 Ce1.54 Nd0.85)) (Al2 (Al0.8 Mg0.2) (Al0.33 Mg0.33 Fe0.33)) (Si 
O4)3 (Si2 O7) (O0.86 F0.14) (O0.4 (O H)1.6)
;
_space_group_IT_number 14
_symmetry_space_group_name_Hall '-P 2yab'
_symmetry_space_group_name_H-M 'P 1 21/a 1'
_cell_angle_alpha 90
_cell_angle_beta 116.18
_cell_angle_gamma 90
_cell_formula_units_Z 4
_cell_length_a 17.77
_cell_length_b 5.651
_cell_length_c 17.458
_cell_volume 1573.256
_citation_journal_id_ASTM AMMIAY
_cod_data_source_file Bonazzi_AMMIAY_2003_1797.cif
_cod_data_source_block H1.6Al3.13Ca1Ce1.54F0.14Fe0.33La0.61Mg0.53Nd0.85O21.86Si5
_cod_original_sg_symbol_Hall '-P 2ybc (z,y,-x)'
_cod_original_formula_sum
;
H1.6 Al3.13 Ca1 Ce1.54 F0.14 Fe0.33 La0.61 Mg0.53 Nd0.85 O21.86 Si5
;
_cod_database_code 1531203

loop_
_symmetry_equiv_pos_as_xyz
x,y,z
-x+1/2,y+1/2,-z
-x,-y,-z
x-1/2,-y-1/2,z

loop_
_atom_site_label
_atom_site_type_symbol
_atom_site_fract_x
_atom_site_fract_y
_atom_site_fract_z
_atom_site_occupancy
_atom_site_U_iso_or_equiv
Nd1 Nd+3 0.44606 0.23572 0.25014 0.283 0.0
O17 O-2 0.3917 0.9758 0.1246 1 0.0
O15 O-2 0.2692 0.7544 0.1471 1 0.0
O20 O-2 0.0323 0.2178 -0.0243 1 0.0
O16 O-2 0.1347 0.4928 0.1058 1 0.0
O3 O-2 0.0899 0.4733 0.2904 1 0.0
O8 O-2 0.2258 0.2461 0.4126 1 0.0
Ce2 Ce+3 0.36921 0.28197 0.00984 0.513 0.0
O21 O-2 0.4032 0.523 0.1411 1 0.0
O4 O-2 0.0897 0.0215 0.2893 1 0.0
Al1 Al+3 0.2497 0.4972 0.5005 0.8 0.0
O13 O-2 0.2789 0.2483 0.1614 1 0.0
O7 O-2 0.2224 0.7471 0.4242 0.86 0.0
Mg2 Mg+2 0.0987 0.75 0.3769 0.333 0.0
Si5 Si+4 0.0771 0.2505 0.0772 1 0.0
O5 O-2 0.345 0.9876 0.2993 1 0.0
Si2 Si+4 0.4023 0.7496 0.335 1 0.0
O2 O-2 0.3678 0.5052 0.5211 1 0.0
O9 O-2 0.2083 0.253 0.2587 1 0.0
Nd3 Nd+3 0.03878 0.74136 0.16607 0.283 0.0
H2 H+1 0.25 0.28 0.1 0.8 0.0
Ca1 Ca+2 0.36462 0.25491 0.41008 1 0.0
H1 H+1 0.21 0.75 0.31 0.8 0.0
Mg1 Mg+2 0.2497 0.4972 0.5005 0.2 0.0
O19 O-2 0.1335 0.0108 0.1145 1 0.0
O11 O-2 -0.0224 0.7323 0.31 1 0.0
La3 La+3 0.03878 0.74136 0.16607 0.203 0.0
Nd2 Nd+3 0.36921 0.28197 0.00984 0.283 0.0
O1 O-2 0.1322 0.4903 0.4807 1 0.0
La2 La+3 0.36921 0.28197 0.00984 0.203 0.0
Si1 Si+4 0.0807 0.2479 0.4765 1 0.0
O14 O-2 0.2019 0.7475 0.249 1 0.0
Al2 Al+3 0.24 0.4993 0.203 1 0.0
Ce3 Ce+3 0.03878 0.74136 0.16607 0.513 0.0
Ce1 Ce+3 0.44606 0.23572 0.25014 0.513 0.0
Al4 Al+3 0.0987 0.75 0.3769 0.333 0.0
O18 O-2 0.2758 0.6711 0.0046 1 0.0
O12 O-2 0.4349 0.74 0.438 1 0.0
O10 O-2 -0.0101 0.2496 0.3976 1 0.0
Al3 Al+3 0.2402 0.0003 0.2064 1 0.0
O6 O-2 0.3472 0.5118 0.2954 1 0.0
La1 La+3 0.44606 0.23572 0.25014 0.203 0.0
Si3 Si+4 0.1521 0.2467 0.3127 1 0.0
Si4 Si+4 0.335 0.7381 0.1031 1 0.0
Fe1 Fe+2 0.0987 0.75 0.3769 0.333 0.0
F1 F-1 0.2224 0.7471 0.4242 0.14 0.0
O22 O-2 0.0105 0.2753 0.1157 1 0.0
